data_1509263
loop_
_publ_author_name
'Riebe, H.J.'
'Keller, H.L.'

_publ_section_title
;
 Die Kristallstruktur von AgPb4O4Cl, eine kuriose Variante des
 Blei(II)-oxid-Strukturtyps
;
_journal_name_full 'Zeitschrift fuer Anorganische und Allgemeine Chemie'
_journal_page_first 62
_journal_page_last 70
_journal_paper_doi 10.1002/zaac.19885660109
_journal_volume 566
_journal_year 1988
_chemical_formula_sum 'Ag Cl O4 Pb4'
_chemical_name_systematic 'Ag Pb4 O4 Cl'
_space_group_IT_number 85
_symmetry_space_group_name_Hall '-P 4a'
_symmetry_space_group_name_H-M 'P 4/n :2'
_cell_angle_alpha 90
_cell_angle_beta 90
_cell_angle_gamma 90
_cell_formula_units_Z 2
_cell_length_a 8.197
_cell_length_b 8.197
_cell_length_c 6.257
_cell_volume 420.413
_citation_journal_id_ASTM ZAACAB
_cod_data_source_file silver1-2_166.cif
_cod_data_source_block Ag1Cl1O4Pb4
_cod_original_cell_volume 420.4128
_cod_original_formula_sum 'Ag1 Cl1 O4 Pb4'
_cod_database_code 1509263

loop_
_symmetry_equiv_pos_as_xyz
x,y,z
-y+1/2,x,z
-x+1/2,-y+1/2,z
y,-x+1/2,z
-x,-y,-z
y-1/2,-x,-z
x-1/2,y-1/2,-z
-y,x-1/2,-z

loop_
_atom_site_label
_atom_site_type_symbol
_atom_site_fract_x
_atom_site_fract_y
_atom_site_fract_z
_atom_site_occupancy
_atom_site_U_iso_or_equiv
O1 O-2 0.843 0.0072 0.0772 1 0.0
Ag1 Ag+1 0.25 0.25 0.0879 1 0.0
Cl1 Cl-1 0.25 0.25 0.4915 1 0.0
Pb1 Pb+2 0.6053 0.061 0.2335 1 0.0
